data_7223308
loop_
_publ_author_name
'Mahmoudi, Ghodrat'
'Bauz\'a, Antonio'
'Rodr\'iguez-Di\'eguez, Antonio'
'Garczarek, Piotr'
'Kaminsky, Werner'
'Frontera, Antonio'

_publ_section_title
;
 Synthesis, X-ray characterization, DFT calculations and Hirshfeld surface
 analysis studies of carbohydrazone based on Zn(ii) complexes
;
_journal_issue 1
_journal_name_full CrystEngComm
_journal_page_first 102
_journal_paper_doi 10.1039/C5CE01915J
_journal_volume 18
_journal_year 2016
_chemical_formula_moiety 'C15 H18 N6 O, C4 N4 S4 Zn, 2(C H4 O)'
_chemical_formula_sum 'C21 H26 N10 O3 S4 Zn'
_chemical_formula_weight 660.13
_chemical_name_common 1024G
_chemical_name_systematic
;
 1024G
;
_space_group_IT_number 2
_symmetry_cell_setting triclinic
_symmetry_Int_Tables_number 2
_symmetry_space_group_name_Hall '-P 1'
_symmetry_space_group_name_H-M 'P -1'
_atom_sites_solution_hydrogens geom
_atom_sites_solution_primary direct
_atom_sites_solution_secondary difmap
_audit_conform_dict_location ftp://ftp.iucr.org/pub/cif_core.dic
_audit_conform_dict_name cif_core.dic
_audit_conform_dict_version 2.4
_audit_creation_date 2012-01-19T17:21:48-00:00
_audit_creation_method 'WinGX routine CIF_UPDATE'
_audit_update_record
;
2015-09-21 deposited with the CCDC.
2015-11-18 downloaded from the CCDC.
;
_cell_angle_alpha 115.338(3)
_cell_angle_beta 99.128(2)
_cell_angle_gamma 104.7070(10)
_cell_formula_units_Z 2
_cell_length_a 11.4520(3)
_cell_length_b 12.1060(4)
_cell_length_c 13.1380(4)
_cell_measurement_reflns_used 320
_cell_measurement_temperature 292(2)
_cell_measurement_theta_max 20
_cell_measurement_theta_min 3
_cell_volume 1516.01(10)
_computing_cell_refinement 'HKL Scalepack (Otwinowski & Minor 1997)'
_computing_data_collection KappaCCD
_computing_data_reduction 'HKL Scalepack (Otwinowski & Minor 1997)'
_computing_molecular_graphics 'maXus, Zortep'
_computing_publication_material 'SHELXL-97 (Sheldrick, 1997)'
_computing_structure_refinement 'SHELXL-97 (Sheldrick, 2008)'
_computing_structure_solution SIR97
_diffrn_ambient_temperature 292(2)
_diffrn_measured_fraction_theta_full 0.998
_diffrn_measured_fraction_theta_max 0.913
_diffrn_measurement_device_type 'Nonius KappaCCD'
_diffrn_measurement_method '\f and \w scans'
_diffrn_radiation_monochromator graphite
_diffrn_radiation_type MoK\a
_diffrn_radiation_wavelength 0.71073
_diffrn_reflns_av_R_equivalents 0.0453
_diffrn_reflns_av_unetI/netI 0.0887
_diffrn_reflns_limit_h_max 14
_diffrn_reflns_limit_h_min -15
_diffrn_reflns_limit_k_max 15
_diffrn_reflns_limit_k_min -15
_diffrn_reflns_limit_l_max 14
_diffrn_reflns_limit_l_min -17
_diffrn_reflns_number 11371
_diffrn_reflns_theta_full 25
_diffrn_reflns_theta_max 28.2
_diffrn_reflns_theta_min 2.2
_diffrn_source 'fine-focus sealed tube'
_exptl_absorpt_coefficient_mu 1.127
_exptl_absorpt_correction_T_max 0.8061
_exptl_absorpt_correction_T_min 0.5611
_exptl_absorpt_correction_type multi-scan
_exptl_absorpt_process_details HKL2008
_exptl_crystal_colour clear
_exptl_crystal_density_diffrn 1.446
_exptl_crystal_density_method 'not measured'
_exptl_crystal_description prism
_exptl_crystal_F_000 680
_exptl_crystal_size_max 0.58
_exptl_crystal_size_mid 0.28
_exptl_crystal_size_min 0.2
_refine_diff_density_max 0.26
_refine_diff_density_min -0.582
_refine_diff_density_rms 0.057
_refine_ls_extinction_coef 0.0049(8)
_refine_ls_extinction_expression Fc^*^=kFc[1+0.001xFc^2^\l^3^/sin(2\q)]^-1/4^
_refine_ls_extinction_method SHELXL
_refine_ls_goodness_of_fit_ref 0.903
_refine_ls_hydrogen_treatment constr
_refine_ls_matrix_type full
_refine_ls_number_parameters 359
_refine_ls_number_reflns 6820
_refine_ls_number_restraints 5
_refine_ls_restrained_S_all 0.903
_refine_ls_R_factor_all 0.1107
_refine_ls_R_factor_gt 0.042
_refine_ls_shift/su_max 0.011
_refine_ls_shift/su_mean 0
_refine_ls_structure_factor_coef Fsqd
_refine_ls_weighting_details 'calc w=1/[\s^2^(Fo^2^)+(0.0504P)^2^+0.0000P] where P=(Fo^2^+2Fc^2^)/3'
_refine_ls_weighting_scheme calc
_refine_ls_wR_factor_gt 0.0945
_refine_ls_wR_factor_ref 0.114
_reflns_number_gt 3473
_reflns_number_total 6820
_reflns_threshold_expression >2\s(I)
_cod_data_source_file c5ce01915j2.cif
_cod_data_source_block shelxl
_cod_depositor_comments 'Adding full bibliography for 7223305--7223309.cif.'
_cod_original_cell_volume 1516.01(8)
_cod_database_code 7223308

loop_
_symmetry_equiv_pos_as_xyz
'x, y, z'
'-x, -y, -z'

loop_
_atom_site_label
_atom_site_type_symbol
_atom_site_fract_x
_atom_site_fract_y
_atom_site_fract_z
_atom_site_U_iso_or_equiv
_atom_site_adp_type
_atom_site_occupancy
_atom_site_symmetry_multiplicity
_atom_site_calc_flag
_atom_site_refinement_flags
C1 C -0.0637(3) 0.2256(3) 0.9965(3) 0.0502(7) Uani 1 1 d .
H1A H -0.1514 0.1925 0.9638 0.06 Uiso 1 1 calc R
C2 C -0.0091(3) 0.1928(3) 1.0748(3) 0.0574(8) Uani 1 1 d .
H2 H -0.0587 0.137 1.0956 0.069 Uiso 1 1 calc R
C3 C 0.1199(3) 0.2442(3) 1.1217(3) 0.0600(8) Uani 1 1 d .
H3A H 0.1588 0.2251 1.1766 0.072 Uiso 1 1 calc R
C4 C 0.1929(3) 0.3237(3) 1.0882(3) 0.0514(7) Uani 1 1 d .
H4A H 0.2807 0.357 1.1195 0.062 Uiso 1 1 calc R
C5 C 0.1362(2) 0.3543(2) 1.0083(2) 0.0390(6) Uani 1 1 d .
C6 C 0.2057(2) 0.4357(3) 0.9647(2) 0.0443(7) Uani 1 1 d .
C7 C 0.3459(3) 0.4765(4) 0.9950(3) 0.0756(11) Uani 1 1 d .
H7A H 0.3706 0.4641 0.9256 0.113 Uiso 1 1 calc R
H7B H 0.3735 0.4245 1.0247 0.113 Uiso 1 1 calc R
H7C H 0.3842 0.5673 1.0544 0.113 Uiso 1 1 calc R
C8 C 0.1124(3) 0.5545(3) 0.7774(2) 0.0406(6) Uani 1 1 d .
C9 C 0.1693(2) 0.7542(3) 0.6476(2) 0.0393(6) Uani 1 1 d .
C10 C 0.3057(3) 0.8423(3) 0.7067(3) 0.0580(8) Uani 1 1 d .
H10A H 0.3261 0.8732 0.7902 0.087 Uiso 1 1 calc R
H10B H 0.3199 0.9157 0.6929 0.087 Uiso 1 1 calc R
H10C H 0.3584 0.7947 0.6749 0.087 Uiso 1 1 calc R
C11 C 0.0885(2) 0.7697(3) 0.5587(2) 0.0411(6) Uani 1 1 d .
C12 C 0.1331(3) 0.8456(3) 0.5101(3) 0.0532(8) Uani 1 1 d .
H12 H 0.2199 0.8895 0.5309 0.064 Uiso 1 1 calc R
C13 C 0.0499(3) 0.8572(3) 0.4308(3) 0.0644(9) Uani 1 1 d .
H13 H 0.0807 0.9081 0.3975 0.077 Uiso 1 1 calc R
C14 C -0.0775(4) 0.7942(3) 0.4006(3) 0.0655(9) Uani 1 1 d .
H14 H -0.1344 0.8026 0.3479 0.079 Uiso 1 1 calc R
C15 C -0.1192(3) 0.7188(3) 0.4492(3) 0.0604(9) Uani 1 1 d .
H15 H -0.2058 0.6752 0.4299 0.072 Uiso 1 1 calc R
C16 C 0.0510(3) 1.0148(3) 1.2374(2) 0.0481(7) Uani 1 1 d .
C17 C 0.3985(3) 1.1463(3) 1.5487(4) 0.0675(10) Uani 1 1 d .
C18 C 0.4152(3) 0.9036(3) 1.0971(3) 0.0535(8) Uani 1 1 d U
C19 C 0.4755(3) 1.3526(3) 1.2829(3) 0.0498(7) Uani 1 1 d .
C20 C -0.2917(3) 0.4728(4) 0.5674(3) 0.0770(10) Uani 1 1 d .
H20A H -0.3115 0.3801 0.5227 0.115 Uiso 1 1 calc R
H20B H -0.3441 0.4988 0.5242 0.115 Uiso 1 1 calc R
H20C H -0.3073 0.4941 0.642 0.115 Uiso 1 1 calc R
C21 C -0.2690(3) 0.2740(4) 0.7414(4) 0.0890(13) Uani 1 1 d .
H21A H -0.3193 0.2535 0.7873 0.133 Uiso 1 1 calc R
H21B H -0.2806 0.1949 0.6716 0.133 Uiso 1 1 calc R
H21C H -0.2949 0.3321 0.7191 0.133 Uiso 1 1 calc R
N1 N 0.0088(2) 0.3048(2) 0.96699(19) 0.0428(5) Uani 1 1 d .
H1 H -0.0278 0.3254 0.919 0.051 Uiso 1 1 calc R
N2 N 0.1336(2) 0.4602(2) 0.89775(19) 0.0428(6) Uani 1 1 d .
N3 N 0.1893(2) 0.5369(2) 0.8548(2) 0.0477(6) Uani 1 1 d .
H3 H 0.2704 0.5732 0.8758 0.057 Uiso 1 1 calc R
N4 N 0.1770(2) 0.6445(2) 0.7511(2) 0.0460(6) Uani 1 1 d .
H4 H 0.2572 0.687 0.7848 0.055 Uiso 1 1 calc R
N5 N 0.1102(2) 0.6654(2) 0.66906(19) 0.0418(5) Uani 1 1 d .
N6 N -0.0376(2) 0.7064(2) 0.52448(19) 0.0464(6) Uani 1 1 d .
H6 H -0.0666 0.6561 0.5522 0.056 Uiso 1 1 calc R
N7 N 0.1603(3) 1.0557(3) 1.2591(2) 0.0686(8) Uani 1 1 d .
N8 N 0.4019(3) 1.1284(3) 1.4552(3) 0.0931(11) Uani 1 1 d .
N9 N 0.3813(2) 0.9677(3) 1.1717(3) 0.0635(7) Uani 1 1 d U
N10 N 0.4219(3) 1.2644(3) 1.2923(3) 0.0671(8) Uani 1 1 d .
O1 O -0.00229(17) 0.49473(18) 0.73484(16) 0.0480(5) Uani 1 1 d .
O2 O -0.1666(2) 0.5377(3) 0.5865(3) 0.0916(9) Uani 1 1 d .
H2N H -0.1219 0.5157 0.6236 0.137 Uiso 1 1 calc R
O3 O -0.14375(19) 0.3335(3) 0.8075(2) 0.0785(7) Uani 1 1 d .
H3O H -0.1067 0.3841 0.787 0.118 Uiso 1 1 calc R
S1 S -0.10063(8) 0.95828(8) 1.20602(8) 0.0646(3) Uani 1 1 d .
S2 S 0.39490(9) 1.17075(10) 1.67867(9) 0.0790(3) Uani 1 1 d .
S3 S 0.46118(8) 0.81129(9) 0.99237(8) 0.0705(3) Uani 1 1 d U
S4 S 0.54778(8) 1.47950(9) 1.27229(8) 0.0634(2) Uani 1 1 d .
Zn1 Zn 0.34564(3) 1.10453(4) 1.29802(3) 0.05900(16) Uani 1 1 d U

loop_
_atom_site_aniso_label
_atom_site_aniso_U_11
_atom_site_aniso_U_22
_atom_site_aniso_U_33
_atom_site_aniso_U_23
_atom_site_aniso_U_13
_atom_site_aniso_U_12
C1 0.0436(17) 0.0454(17) 0.0519(18) 0.0201(15) 0.0152(15) 0.0076(14)
C2 0.066(2) 0.0499(19) 0.058(2) 0.0300(16) 0.0235(17) 0.0130(17)
C3 0.066(2) 0.062(2) 0.057(2) 0.0387(18) 0.0095(17) 0.0189(18)
C4 0.0478(18) 0.0527(18) 0.0520(18) 0.0315(16) 0.0051(14) 0.0113(15)
C5 0.0348(16) 0.0382(15) 0.0405(15) 0.0175(13) 0.0085(12) 0.0125(12)
C6 0.0364(16) 0.0499(17) 0.0489(17) 0.0273(15) 0.0123(13) 0.0139(14)
C7 0.0396(19) 0.116(3) 0.106(3) 0.085(3) 0.0205(19) 0.0266(19)
C8 0.0355(17) 0.0423(16) 0.0459(16) 0.0230(14) 0.0116(13) 0.0150(13)
C9 0.0360(15) 0.0353(15) 0.0433(16) 0.0190(13) 0.0083(13) 0.0108(13)
C10 0.0397(17) 0.063(2) 0.071(2) 0.0406(18) 0.0079(15) 0.0082(15)
C11 0.0413(17) 0.0372(15) 0.0403(15) 0.0162(13) 0.0102(13) 0.0137(13)
C12 0.0521(18) 0.0491(18) 0.0549(19) 0.0272(16) 0.0103(15) 0.0137(15)
C13 0.081(3) 0.061(2) 0.059(2) 0.0372(18) 0.0168(19) 0.027(2)
C14 0.078(3) 0.068(2) 0.056(2) 0.0328(19) 0.0096(19) 0.036(2)
C15 0.0483(19) 0.064(2) 0.057(2) 0.0235(18) 0.0027(16) 0.0208(16)
C16 0.063(2) 0.0427(17) 0.0469(17) 0.0252(14) 0.0232(16) 0.0228(16)
C17 0.052(2) 0.055(2) 0.082(3) 0.036(2) -0.0016(19) 0.0092(16)
C18 0.0318(17) 0.0459(19) 0.069(2) 0.0295(17) 0.0000(15) -0.0006(14)
C19 0.0370(17) 0.0523(19) 0.0516(18) 0.0194(16) 0.0079(14) 0.0173(15)
C20 0.049(2) 0.095(3) 0.075(2) 0.039(2) 0.0115(18) 0.018(2)
C21 0.044(2) 0.109(3) 0.113(3) 0.073(3) 0.005(2) 0.004(2)
N1 0.0403(14) 0.0452(14) 0.0413(13) 0.0216(11) 0.0097(11) 0.0142(11)
N2 0.0356(13) 0.0459(14) 0.0497(14) 0.0285(12) 0.0103(11) 0.0116(11)
N3 0.0271(12) 0.0598(16) 0.0653(16) 0.0439(14) 0.0080(11) 0.0094(11)
N4 0.0274(12) 0.0549(15) 0.0612(15) 0.0387(13) 0.0054(11) 0.0100(11)
N5 0.0374(13) 0.0438(14) 0.0444(13) 0.0240(11) 0.0082(11) 0.0134(11)
N6 0.0434(15) 0.0502(15) 0.0451(14) 0.0255(12) 0.0081(12) 0.0155(12)
N7 0.0606(19) 0.070(2) 0.077(2) 0.0392(17) 0.0220(16) 0.0213(16)
N8 0.108(3) 0.085(2) 0.076(2) 0.038(2) 0.009(2) 0.032(2)
N9 0.0482(16) 0.0575(18) 0.079(2) 0.0318(16) 0.0160(15) 0.0162(14)
N10 0.0609(18) 0.0521(17) 0.088(2) 0.0389(17) 0.0162(16) 0.0157(14)
O1 0.0332(11) 0.0506(12) 0.0592(12) 0.0332(10) 0.0047(9) 0.0079(9)
O2 0.0423(14) 0.138(2) 0.122(2) 0.100(2) 0.0129(14) 0.0160(14)
O3 0.0373(13) 0.111(2) 0.0949(18) 0.0763(17) 0.0020(12) 0.0026(12)
S1 0.0580(5) 0.0577(5) 0.0768(6) 0.0277(5) 0.0319(5) 0.0217(4)
S2 0.0621(6) 0.0857(7) 0.0869(7) 0.0530(6) 0.0130(5) 0.0097(5)
S3 0.0521(5) 0.0662(6) 0.0687(6) 0.0195(5) 0.0128(4) 0.0118(4)
S4 0.0471(5) 0.0647(6) 0.0700(5) 0.0369(5) 0.0110(4) 0.0045(4)
Zn1 0.0543(3) 0.0519(3) 0.0669(3) 0.0305(2) 0.01282(19) 0.01415(19)

loop_
_atom_type_symbol
_atom_type_description
_atom_type_scat_dispersion_real
_atom_type_scat_dispersion_imag
_atom_type_scat_source
C C 0.0033 0.0016 'International Tables Vol C Tables 4.2.6.8 and 6.1.1.4'
H H 0 0 'International Tables Vol C Tables 4.2.6.8 and 6.1.1.4'
N N 0.0061 0.0033 'International Tables Vol C Tables 4.2.6.8 and 6.1.1.4'
O O 0.0106 0.006 'International Tables Vol C Tables 4.2.6.8 and 6.1.1.4'
S S 0.1246 0.1234 'International Tables Vol C Tables 4.2.6.8 and 6.1.1.4'
Zn Zn 0.2839 1.4301 'International Tables Vol C Tables 4.2.6.8 and 6.1.1.4'

loop_
_geom_angle_atom_site_label_1
_geom_angle_atom_site_label_2
_geom_angle_atom_site_label_3
_geom_angle
N1 C1 C2 120.0(3)
N1 C1 H1A 120
C2 C1 H1A 120
C3 C2 C1 118.3(3)
C3 C2 H2 120.8
C1 C2 H2 120.8
C2 C3 C4 120.5(3)
C2 C3 H3A 119.7
C4 C3 H3A 119.7
C3 C4 C5 120.2(3)
C3 C4 H4A 119.9
C5 C4 H4A 119.9
N1 C5 C4 117.4(2)
N1 C5 C6 118.2(2)
C4 C5 C6 124.4(2)
N2 C6 C5 113.8(2)
N2 C6 C7 126.4(3)
C5 C6 C7 119.7(2)
C6 C7 H7A 109.5
C6 C7 H7B 109.5
H7A C7 H7B 109.5
C6 C7 H7C 109.5
H7A C7 H7C 109.5
H7B C7 H7C 109.5
O1 C8 N3 123.8(2)
O1 C8 N4 123.6(2)
N3 C8 N4 112.7(2)
N5 C9 C11 113.9(2)
N5 C9 C10 126.2(2)
C11 C9 C10 119.8(2)
C9 C10 H10A 109.5
C9 C10 H10B 109.5
H10A C10 H10B 109.5
C9 C10 H10C 109.5
H10A C10 H10C 109.5
H10B C10 H10C 109.5
N6 C11 C12 117.8(3)
N6 C11 C9 117.7(2)
C12 C11 C9 124.5(3)
C11 C12 C13 120.2(3)
C11 C12 H12 119.9
C13 C12 H12 119.9
C14 C13 C12 120.3(3)
C14 C13 H13 119.8
C12 C13 H13 119.8
C15 C14 C13 118.4(3)
C15 C14 H14 120.8
C13 C14 H14 120.8
N6 C15 C14 120.8(3)
N6 C15 H15 119.6
C14 C15 H15 119.6
N7 C16 S1 179.4(3)
N8 C17 S2 179.5(4)
N9 C18 S3 179.0(3)
N10 C19 S4 177.8(3)
O2 C20 H20A 109.5
O2 C20 H20B 109.5
H20A C20 H20B 109.5
O2 C20 H20C 109.5
H20A C20 H20C 109.5
H20B C20 H20C 109.5
O3 C21 H21A 109.5
O3 C21 H21B 109.5
H21A C21 H21B 109.5
O3 C21 H21C 109.5
H21A C21 H21C 109.5
H21B C21 H21C 109.5
C1 N1 C5 123.5(2)
C1 N1 H1 118.2
C5 N1 H1 118.2
C6 N2 N3 118.3(2)
C8 N3 N2 117.8(2)
C8 N3 H3 121.1
N2 N3 H3 121.1
C8 N4 N5 117.8(2)
C8 N4 H4 121.1
N5 N4 H4 121.1
C9 N5 N4 118.2(2)
C15 N6 C11 122.5(3)
C15 N6 H6 118.7
C11 N6 H6 118.7
C16 N7 Zn1 172.4(3)
C17 N8 Zn1 158.3(3)
C18 N9 Zn1 169.2(3)
C19 N10 Zn1 172.5(3)
C20 O2 H2N 109.5
C21 O3 H3O 109.5
N8 Zn1 N10 111.70(14)
N8 Zn1 N9 116.50(13)
N10 Zn1 N9 105.14(12)
N8 Zn1 N7 105.36(14)
N10 Zn1 N7 110.39(11)
N9 Zn1 N7 107.69(11)

loop_
_geom_bond_atom_site_label_1
_geom_bond_atom_site_label_2
_geom_bond_distance
C1 N1 1.332(3)
C1 C2 1.371(4)
C1 H1A 0.93
C2 C3 1.367(4)
C2 H2 0.93
C3 C4 1.375(4)
C3 H3A 0.93
C4 C5 1.378(4)
C4 H4A 0.93
C5 N1 1.344(3)
C5 C6 1.471(4)
C6 N2 1.287(3)
C6 C7 1.486(4)
C7 H7A 0.96
C7 H7B 0.96
C7 H7C 0.96
C8 O1 1.225(3)
C8 N3 1.360(3)
C8 N4 1.360(3)
C9 N5 1.282(3)
C9 C11 1.479(4)
C9 C10 1.496(4)
C10 H10A 0.96
C10 H10B 0.96
C10 H10C 0.96
C11 N6 1.346(3)
C11 C12 1.372(4)
C12 C13 1.375(4)
C12 H12 0.93
C13 C14 1.364(4)
C13 H13 0.93
C14 C15 1.359(4)
C14 H14 0.93
C15 N6 1.333(4)
C15 H15 0.93
C16 N7 1.160(4)
C16 S1 1.607(3)
C17 N8 1.162(4)
C17 S2 1.612(4)
C18 N9 1.156(4)
C18 S3 1.622(4)
C19 N10 1.156(4)
C19 S4 1.624(3)
C20 O2 1.371(4)
C20 H20A 0.96
C20 H20B 0.96
C20 H20C 0.96
C21 O3 1.369(4)
C21 H21A 0.96
C21 H21B 0.96
C21 H21C 0.96
N1 H1 0.86
N2 N3 1.361(3)
N3 H3 0.86
N4 N5 1.371(3)
N4 H4 0.86
N6 H6 0.86
N7 Zn1 1.968(3)
N8 Zn1 1.933(4)
N9 Zn1 1.968(3)
N10 Zn1 1.950(3)
O2 H2N 0.82
O3 H3O 0.82

loop_
_geom_hbond_atom_site_label_D
_geom_hbond_atom_site_label_H
_geom_hbond_atom_site_label_A
_geom_hbond_distance_DH
_geom_hbond_distance_HA
_geom_hbond_distance_DA
_geom_hbond_angle_DHA
N1 H1 O3 0.86 1.87 2.708(3) 165
N3 H3 S3 0.86 2.72 3.438(2) 142.1
N4 H4 S3 0.86 2.8 3.554(2) 147.2
N6 H6 O2 0.86 1.86 2.700(3) 166
O2 H2N O1 0.82 1.98 2.795(3) 170.1
O3 H3O O1 0.82 1.98 2.797(3) 173
